data_4003479
loop_
_publ_author_name
'W\"orle, Michael'
'Guntlin, Christoph P.'
'Gyr, Luzia'
'Sougrati, Moulay T.'
'Lambert, Charles-Henri'
'Kravchyk, Kostiantyn V.'
'Zenobi, Renato'
'Kovalenko, Maksym V.'

_publ_section_title
;
 Structural Evolution of Iron(III) Trifluoroacetate upon Thermal
 Decomposition: Chains, Layers, and Rings
;
_journal_name_full 'Chemistry of Materials'
_journal_paper_doi 10.1021/acs.chemmater.9b05004
_journal_year 2020
_chemical_formula_moiety 'C10 F16 Fe2 O10'
_chemical_formula_sum 'C10 F16 Fe2 O10'
_chemical_formula_weight 695.80
_space_group_crystal_system triclinic
_space_group_IT_number 2
_space_group_name_Hall '-P 1'
_space_group_name_H-M_alt 'P -1'
_atom_sites_solution_primary dual
_audit_creation_date 2018-02-01
_audit_creation_method
;
Olex2 1.2
(compiled 2017.08.10 svn.r3458 for OlexSys, GUI svn.r5381)
;
_cell_angle_alpha 106.748(16)
_cell_angle_beta 92.231(18)
_cell_angle_gamma 90.877(17)
_cell_formula_units_Z 2
_cell_length_a 8.483(2)
_cell_length_b 8.5123(15)
_cell_length_c 14.559(3)
_cell_measurement_reflns_used 894
_cell_measurement_temperature 100.01(10)
_cell_measurement_theta_max 50.4870
_cell_measurement_theta_min 5.1790
_cell_volume 1005.6(4)
_computing_cell_refinement 'CrysAlisPro 1.171.39.23a (Rigaku OD, 2015)'
_computing_data_collection 'CrysAlisPro 1.171.39.23a (Rigaku OD, 2015)'
_computing_data_reduction 'CrysAlisPro 1.171.39.23a (Rigaku OD, 2015)'
_computing_molecular_graphics 'Olex2 (Dolomanov et al., 2009)'
_computing_publication_material 'Olex2 (Dolomanov et al., 2009)'
_computing_structure_refinement 'ShelXL (Sheldrick, 2015)'
_computing_structure_solution 'ShelXT (Sheldrick, 2015)'
_diffrn_ambient_environment N~2~
_diffrn_ambient_temperature 100.01(10)
_diffrn_detector 'CCD plate'
_diffrn_detector_type 'Pilatus 300K'
_diffrn_measured_fraction_theta_full 0.991
_diffrn_measured_fraction_theta_max 0.991
_diffrn_measurement_details
;
List of Runs (angles in degrees, time in seconds):

  # Type    Start    End  Width  t~exp~   \w     \q     \k     \f   Frames
--------------------------------------------------------------------------
  1  \w    -20.00   7.00   0.50    5.00    --  -57.07  77.00   0.00   54
  2  \w    -32.00   0.00   0.50    5.00    --  -57.07  77.00 -90.00   64
  3  \w    -49.00  14.00   0.50    5.00    --  -57.07  57.00-150.00  126
  4  \w    -65.00 -35.00   0.50    5.00    --  -57.07  77.00   0.00   60
  5  \w    -80.00   3.00   0.50    5.00    --  -57.07  77.00 -30.00  166
  6  \w    -72.00 -37.00   0.50    5.00    --  -57.07  77.00 -90.00   70
  7  \w    -81.00 -46.00   0.50    5.00    --  -57.07  77.00-120.00   70
  8  \w   -132.00 -49.00   0.50    5.00    --  -57.07 -38.00  60.00  166
  9  \w   -118.00 -90.00   0.50    5.00    --  -57.07 -99.00   0.00   56
 10  \w   -115.00 -82.00   0.50    5.00    --  -57.07 -77.00 -60.00   66
 11  \w   -118.00 -78.00   0.50    5.00    --  -57.07 -77.00-180.00   80
 12  \w     -1.00  89.00   0.50    5.00    --   55.20 -99.00  60.00  180
 13  \w     55.00  89.00   0.50    5.00    --   55.20 -99.00 150.00   68
 14  \w     -5.00  32.00   0.50    5.00    --   55.20 -99.00 150.00   74
 15  \w     79.00 104.00   0.50    5.00    --   55.20  77.00  60.00   50
 16  \w     82.00 126.00   0.50    5.00    --   55.20 178.00-120.00   88
 17  \w     86.00 111.00   0.50    5.00    --   55.20  77.00-150.00   50
;
_diffrn_measurement_device 'four-circle diffractometer'
_diffrn_measurement_device_type 'XtaLAB Synergy, Dualflex, Pilatus 300K'
_diffrn_measurement_method '\w scans'
_diffrn_orient_matrix_type 'CrysAlisPro convention (1999,Acta A55,543-557)'
_diffrn_orient_matrix_UB_11 0.0229166000
_diffrn_orient_matrix_UB_12 -0.1605899000
_diffrn_orient_matrix_UB_13 -0.0800927000
_diffrn_orient_matrix_UB_21 0.1605855000
_diffrn_orient_matrix_UB_22 0.0667676000
_diffrn_orient_matrix_UB_23 -0.0204793000
_diffrn_orient_matrix_UB_31 0.0821056000
_diffrn_orient_matrix_UB_32 -0.0741621000
_diffrn_orient_matrix_UB_33 0.0734947000
_diffrn_radiation_monochromator mirror
_diffrn_radiation_probe x-ray
_diffrn_radiation_type CuK\a
_diffrn_radiation_wavelength 1.54184
_diffrn_reflns_av_R_equivalents 0.1199
_diffrn_reflns_av_unetI/netI 0.1754
_diffrn_reflns_Laue_measured_fraction_full 0.991
_diffrn_reflns_Laue_measured_fraction_max 0.991
_diffrn_reflns_limit_h_max 8
_diffrn_reflns_limit_h_min -8
_diffrn_reflns_limit_k_max 7
_diffrn_reflns_limit_k_min -8
_diffrn_reflns_limit_l_max 14
_diffrn_reflns_limit_l_min -12
_diffrn_reflns_number 5103
_diffrn_reflns_point_group_measured_fraction_full 0.991
_diffrn_reflns_point_group_measured_fraction_max 0.991
_diffrn_reflns_theta_full 50.435
_diffrn_reflns_theta_max 50.435
_diffrn_reflns_theta_min 5.220
_diffrn_source 'micro-focus sealed X-ray tube'
_diffrn_source_type 'PhotonJet (Cu) X-ray Source'
_diffrn_standards_number 0
_exptl_absorpt_coefficient_mu 13.506
_exptl_absorpt_correction_T_max 0.70941
_exptl_absorpt_correction_T_min 0.69535
_exptl_absorpt_correction_type multi-scan
_exptl_absorpt_process_details
'CrysAlisPro 1.171.39.23a (Rigaku Oxford Diffraction, 2015) Spherical absorption correction using equivalent radius and absorption coefficient. Empirical absorption correction using spherical harmonics, implemented in SCALE3 ABSPACK scaling algorithm.'
_exptl_crystal_colour colourless
_exptl_crystal_colour_primary colourless
_exptl_crystal_density_diffrn 2.298
_exptl_crystal_description needle
_exptl_crystal_F_000 672
_exptl_crystal_size_max 0.133
_exptl_crystal_size_mid 0.02
_exptl_crystal_size_min 0.01
_refine_diff_density_max 0.775
_refine_diff_density_min -0.761
_refine_diff_density_rms 0.173
_refine_ls_extinction_method none
_refine_ls_goodness_of_fit_ref 1.075
_refine_ls_hydrogen_treatment undef
_refine_ls_matrix_type full
_refine_ls_number_parameters 235
_refine_ls_number_reflns 2086
_refine_ls_number_restraints 43
_refine_ls_restrained_S_all 1.066
_refine_ls_R_factor_all 0.1766
_refine_ls_R_factor_gt 0.0996
_refine_ls_shift/su_max 0.000
_refine_ls_shift/su_mean 0.000
_refine_ls_structure_factor_coef Fsqd
_refine_ls_weighting_details 'w=1/[\s^2^(Fo^2^)+(0.1404P)^2^+13.1967P] where P=(Fo^2^+2Fc^2^)/3'
_refine_ls_weighting_scheme calc
_refine_ls_wR_factor_gt 0.2745
_refine_ls_wR_factor_ref 0.3125
_reflns_Friedel_coverage 0.000
_reflns_number_gt 1127
_reflns_number_total 2086
_reflns_threshold_expression 'I > 2\s(I)'
_cod_data_source_file cm9b05004_si_002.cif
_cod_data_source_block sm300118_3_1
_cod_database_code 4003479
_shelx_shelxl_version_number 2016/6
_chemical_oxdiff_formula Fe2C10O10F16
_shelx_space_group_comment
;
The symmetry employed for this shelxl refinement is uniquely defined
by the following loop, which should always be used as a source of
symmetry information in preference to the above space-group names.
They are only intended as comments.
;
_shelx_estimated_absorpt_t_max 0.877
_shelx_estimated_absorpt_t_min 0.267
_reflns_odcompleteness_completeness 99.14
_reflns_odcompleteness_iscentric 1
_reflns_odcompleteness_theta 50.38
_olex2_refinement_description
;
1. Restrained distances
 C10-C9 \\sim C9-C0
 with sigma of 0.001
 F15-C10 \\sim F14-C10 \\sim F13-C10 \\sim F15A-C0 \\sim F14A-C0 \\sim F13A-C0
 with sigma of 0.001
 F15-F13 \\sim F15-F14 \\sim F15A-F13A \\sim F13A-F14A \\sim F13-F14 \\sim
F15A-F14A
 with sigma of 0.02
 C7-O8 \\sim C7-O7 \\sim C7-C8
 with sigma of 0.02
2. Uiso/Uaniso restraints and constraints
Uiso(C0) = Uiso(C10)
Uiso(F15A) = Uiso(F14) = Uiso(F14A) = Uiso(F13) = Uiso(F13A) = Uiso(F15)
Uiso(F10) = Uiso(F10A) = Uiso(F11) = Uiso(F11A) = Uiso(F12) = Uiso(F12A)
3. Rigid body (RIGU) restrains
 All non-hydrogen atoms
 with sigma for 1-2 distances of 0.004 and sigma for 1-3 distances of 0.004
4. Others
 Sof(F13A)=Sof(F14A)=Sof(F15A)=Sof(C0)=1-FVAR(1)
 Sof(F13)=Sof(F14)=Sof(F15)=Sof(C10)=FVAR(1)
 Sof(F10A)=Sof(F11A)=Sof(F12A)=1-FVAR(2)
 Sof(F10)=Sof(F11)=Sof(F12)=FVAR(2)
;
_olex2_exptl_crystal_mounting_method tip-mounted
_olex2_submission_special_instructions 'No special instructions were received'
_oxdiff_exptl_absorpt_empirical_details
;
Empirical correction (ABSPACK) includes:
- Absorption correction using spherical harmonics
- Frame scaling
;
_oxdiff_exptl_absorpt_empirical_full_max 1.980
_oxdiff_exptl_absorpt_empirical_full_min 0.600

loop_
_space_group_symop_operation_xyz
'x, y, z'
'-x, -y, -z'

loop_
_atom_site_label
_atom_site_type_symbol
_atom_site_fract_x
_atom_site_fract_y
_atom_site_fract_z
_atom_site_U_iso_or_equiv
_atom_site_adp_type
_atom_site_occupancy
_atom_site_site_symmetry_order
_atom_site_calc_flag
_atom_site_refinement_flags_posn
_atom_site_refinement_flags_adp
_atom_site_refinement_flags_occupancy
_atom_site_disorder_assembly
_atom_site_disorder_group
Fe1 Fe 0.500000 0.500000 0.000000 0.0322(14) Uani 1 2 d S TU P . .
Fe2 Fe 0.4239(4) 0.6355(4) 0.2414(2) 0.0318(11) Uani 1 1 d . U . . .
Fe3 Fe 0.500000 0.500000 0.500000 0.0374(15) Uani 1 2 d S TU P . .
F1 F 0.9309(18) 0.7466(16) 0.3346(10) 0.071(5) Uani 1 1 d . U . . .
F2 F 0.9225(17) 0.4935(16) 0.2561(10) 0.066(4) Uani 1 1 d . U . . .
F3 F 0.9944(19) 0.569(2) 0.4053(11) 0.087(5) Uani 1 1 d . U . . .
F4 F 0.129(2) 0.1989(18) 0.1892(12) 0.100(6) Uani 1 1 d . U . . .
F5 F 0.2674(19) 0.0548(16) 0.2620(11) 0.075(5) Uani 1 1 d . U . . .
F6 F 0.0829(19) 0.205(2) 0.3317(13) 0.098(6) Uani 1 1 d . U . . .
F7 F -0.0622(14) 0.7211(16) 0.1184(8) 0.047(3) Uani 1 1 d . U . . .
F8 F -0.0115(14) 0.6477(14) -0.0317(8) 0.044(3) Uani 1 1 d . U . . .
F9 F 0.0716(15) 0.8816(14) 0.0610(8) 0.048(3) Uani 1 1 d . U . . .
F10A F 0.113(5) 0.903(5) 0.523(3) 0.060(3) Uiso 0.391(17) 1 d . U . A 2
F10 F 0.158(3) 0.889(3) 0.5639(18) 0.060(3) Uiso 0.609(17) 1 d . U . A 1
F11 F 0.188(3) 1.034(3) 0.4691(16) 0.060(3) Uiso 0.609(17) 1 d . U . A 1
F11A F 0.293(5) 1.079(5) 0.496(3) 0.060(3) Uiso 0.391(17) 1 d . U . A 2
F12A F 0.348(4) 0.970(5) 0.600(3) 0.060(3) Uiso 0.391(17) 1 d . U . A 2
F12 F 0.370(3) 1.033(3) 0.5685(17) 0.060(3) Uiso 0.609(17) 1 d . U . A 1
F13A F 0.672(4) 1.108(4) 0.2243(12) 0.056(3) Uiso 0.337(16) 1 d D U . B 2
F13 F 0.7647(19) 1.051(2) 0.2087(10) 0.056(3) Uiso 0.663(16) 1 d D U . B 1
F14A F 0.766(2) 1.005(4) 0.0836(17) 0.056(3) Uiso 0.337(16) 1 d D U . B 2
F14 F 0.717(2) 1.012(2) 0.0559(10) 0.056(3) Uiso 0.663(16) 1 d D U . B 1
F15A F 0.521(2) 1.078(3) 0.097(2) 0.056(3) Uiso 0.337(16) 1 d D U . B 2
F15 F 0.5366(18) 1.114(2) 0.1558(14) 0.056(3) Uiso 0.663(16) 1 d D U . B 1
F16 F 0.4962(14) 0.4781(13) 0.1269(7) 0.035(3) Uani 1 1 d . U . . .
O1 O 0.6277(17) 0.6118(17) 0.3045(10) 0.042(4) Uiso 1 1 d . U . . .
O2 O 0.6930(16) 0.5309(17) 0.4341(10) 0.038(4) Uiso 1 1 d . U . . .
O3 O 0.3916(17) 0.3455(18) 0.3845(10) 0.047(4) Uiso 1 1 d . U . . .
O4 O 0.3082(17) 0.4500(18) 0.2682(10) 0.046(4) Uiso 1 1 d . U . . .
O5 O 0.2312(15) 0.6722(16) 0.1675(9) 0.030(3) Uiso 1 1 d . U . . .
O6 O 0.2830(16) 0.5937(17) 0.0111(9) 0.036(4) Uiso 1 1 d . U . . .
O7 O 0.3958(17) 0.6924(17) 0.4773(10) 0.043(4) Uiso 1 1 d D U . . .
O8 O 0.3447(15) 0.7928(16) 0.3558(9) 0.034(4) Uiso 1 1 d D U . . .
O9 O 0.5286(18) 0.8184(19) 0.2041(11) 0.049(4) Uiso 1 1 d . U . . .
O10 O 0.5888(15) 0.7281(16) 0.0500(9) 0.034(4) Uiso 1 1 d . U . . .
C0 C 0.6383(19) 1.011(2) 0.1352(11) 0.048(7) Uiso 0.337(16) 1 d D U . B 2
C1 C 0.722(3) 0.573(3) 0.3610(17) 0.047(6) Uiso 1 1 d . U . . .
C2 C 0.893(3) 0.593(3) 0.3406(18) 0.046(6) Uiso 1 1 d . U . . .
C3 C 0.306(3) 0.339(3) 0.3133(16) 0.039(6) Uiso 1 1 d . U . . .
C4 C 0.199(3) 0.200(3) 0.273(2) 0.060(7) Uiso 1 1 d . U . . .
C5 C 0.203(2) 0.654(2) 0.0801(14) 0.031(5) Uiso 1 1 d . U . . .
C6 C 0.043(3) 0.725(3) 0.0566(16) 0.038(6) Uiso 1 1 d . U . . .
C7 C 0.338(2) 0.808(2) 0.4458(11) 0.035(6) Uiso 1 1 d D U . . .
C8 C 0.271(3) 0.930(3) 0.5098(17) 0.051(7) Uiso 1 1 d D U . . .
C9 C 0.589(2) 0.828(2) 0.1276(14) 0.029(5) Uiso 1 1 d D U . . .
C10 C 0.6536(14) 1.0077(19) 0.1377(8) 0.048(7) Uiso 0.663(16) 1 d D U . B 1

loop_
_atom_site_aniso_label
_atom_site_aniso_U_11
_atom_site_aniso_U_22
_atom_site_aniso_U_33
_atom_site_aniso_U_23
_atom_site_aniso_U_13
_atom_site_aniso_U_12
Fe1 0.046(3) 0.034(3) 0.016(2) 0.006(2) 0.004(2) 0.005(2)
Fe2 0.050(2) 0.031(2) 0.0175(18) 0.0100(15) 0.0047(16) 0.0048(17)
Fe3 0.057(4) 0.037(3) 0.024(3) 0.017(2) 0.008(2) 0.010(3)
F1 0.109(13) 0.035(8) 0.075(10) 0.020(7) 0.041(9) -0.001(8)
F2 0.081(11) 0.057(9) 0.059(9) 0.013(8) 0.024(8) 0.015(8)
F3 0.082(12) 0.119(15) 0.056(10) 0.019(9) 0.011(9) 0.018(10)
F4 0.165(18) 0.047(10) 0.084(12) 0.018(9) -0.058(12) -0.020(10)
F5 0.105(13) 0.036(9) 0.083(11) 0.020(8) -0.013(9) 0.006(8)
F6 0.086(12) 0.090(13) 0.121(15) 0.029(11) 0.048(11) -0.010(10)
F7 0.046(8) 0.066(9) 0.040(7) 0.029(7) 0.013(6) 0.018(7)
F8 0.052(8) 0.052(8) 0.024(7) 0.007(6) -0.012(6) -0.007(7)
F9 0.067(9) 0.024(7) 0.056(8) 0.016(6) 0.000(7) 0.008(6)
F16 0.057(8) 0.029(7) 0.022(5) 0.009(5) 0.012(6) 0.011(6)

loop_
_atom_type_symbol
_atom_type_description
_atom_type_scat_dispersion_real
_atom_type_scat_dispersion_imag
_atom_type_scat_source
C C 0.0181 0.0091 'International Tables Vol C Tables 4.2.6.8 and 6.1.1.4'
O O 0.0492 0.0322 'International Tables Vol C Tables 4.2.6.8 and 6.1.1.4'
F F 0.0727 0.0534 'International Tables Vol C Tables 4.2.6.8 and 6.1.1.4'
Fe Fe -1.1336 3.1974 'International Tables Vol C Tables 4.2.6.8 and 6.1.1.4'

loop_
_exptl_crystal_face_index_h
_exptl_crystal_face_index_k
_exptl_crystal_face_index_l
_exptl_crystal_face_perp_dist
0 3 -9 0.0610
0 -3 9 0.0610
0 -5 0 0.0089
0 5 0 0.0089
5 -1 0 0.0052
-5 1 0 0.0052

loop_
_geom_angle_atom_site_label_1
_geom_angle_atom_site_label_2
_geom_angle_atom_site_label_3
_geom_angle
_geom_angle_site_symmetry_1
_geom_angle_site_symmetry_3
_geom_angle_publ_flag
F16 Fe1 F16 180.0 . 2_665 ?
F16 Fe1 O6 91.2(5) . . ?
F16 Fe1 O6 88.8(5) 2_665 . ?
F16 Fe1 O6 91.2(5) 2_665 2_665 ?
F16 Fe1 O6 88.8(5) . 2_665 ?
F16 Fe1 O10 88.7(5) . 2_665 ?
F16 Fe1 O10 91.3(5) 2_665 2_665 ?
F16 Fe1 O10 91.3(5) . . ?
F16 Fe1 O10 88.7(5) 2_665 . ?
O6 Fe1 O6 180.0 2_665 . ?
O10 Fe1 O6 88.4(5) 2_665 2_665 ?
O10 Fe1 O6 91.6(5) . 2_665 ?
O10 Fe1 O6 91.6(5) 2_665 . ?
O10 Fe1 O6 88.4(5) . . ?
O10 Fe1 O10 180.0 2_665 . ?
F16 Fe2 O1 87.2(5) . . ?
F16 Fe2 O4 87.4(5) . . ?
F16 Fe2 O5 90.1(5) . . ?
F16 Fe2 O8 178.4(6) . . ?
F16 Fe2 O9 90.3(5) . . ?
O1 Fe2 O4 97.8(6) . . ?
O1 Fe2 O5 173.2(6) . . ?
O1 Fe2 O9 86.4(6) . . ?
O4 Fe2 O5 88.3(6) . . ?
O4 Fe2 O9 175.1(6) . . ?
O8 Fe2 O1 94.3(6) . . ?
O8 Fe2 O4 91.8(6) . . ?
O8 Fe2 O5 88.5(5) . . ?
O8 Fe2 O9 90.4(6) . . ?
O9 Fe2 O5 87.3(6) . . ?
O2 Fe3 O2 180.0 . 2_666 ?
O2 Fe3 O3 84.7(6) . 2_666 ?
O2 Fe3 O3 95.3(6) 2_666 2_666 ?
O2 Fe3 O3 95.3(6) . . ?
O2 Fe3 O3 84.7(6) 2_666 . ?
O3 Fe3 O3 180.0(8) . 2_666 ?
O7 Fe3 O2 93.9(6) 2_666 2_666 ?
O7 Fe3 O2 86.1(6) . 2_666 ?
O7 Fe3 O2 86.1(6) 2_666 . ?
O7 Fe3 O2 93.9(6) . . ?
O7 Fe3 O3 87.4(6) 2_666 . ?
O7 Fe3 O3 87.4(6) . 2_666 ?
O7 Fe3 O3 92.6(6) 2_666 2_666 ?
O7 Fe3 O3 92.6(6) . . ?
O7 Fe3 O7 180.0 . 2_666 ?
Fe1 F16 Fe2 127.8(6) . . ?
C1 O1 Fe2 158.4(16) . . ?
C1 O2 Fe3 135.6(15) . . ?
C3 O3 Fe3 143.4(15) . . ?
C3 O4 Fe2 147.8(14) . . ?
C5 O5 Fe2 132.6(13) . . ?
C5 O6 Fe1 132.7(13) . . ?
C7 O7 Fe3 168.9(12) . . ?
C7 O8 Fe2 137.8(12) . . ?
C9 O9 Fe2 133.5(14) . . ?
C9 O10 Fe1 132.8(13) . . ?
F13A C0 C9 115(2) . . ?
F14A C0 F13A 108.7(13) . . ?
F14A C0 F15A 109.3(13) . . ?
F14A C0 C9 107(2) . . ?
F15A C0 F13A 108.1(12) . . ?
F15A C0 C9 108.9(18) . . ?
O1 C1 O2 128(2) . . ?
O1 C1 C2 114(2) . . ?
O2 C1 C2 118(2) . . ?
F1 C2 C1 113(2) . . ?
F2 C2 F1 105.0(18) . . ?
F2 C2 C1 109(2) . . ?
F3 C2 F1 105(2) . . ?
F3 C2 F2 109(2) . . ?
F3 C2 C1 115(2) . . ?
O3 C3 O4 123(2) . . ?
O3 C3 C4 121(2) . . ?
O4 C3 C4 116(2) . . ?
F4 C4 F5 108(2) . . ?
F4 C4 C3 114(2) . . ?
F5 C4 C3 113(2) . . ?
F6 C4 F4 105(2) . . ?
F6 C4 F5 106(2) . . ?
F6 C4 C3 109(2) . . ?
O5 C5 C6 114.5(18) . . ?
O6 C5 O5 130(2) . . ?
O6 C5 C6 115.7(17) . . ?
F7 C6 F8 110.3(18) . . ?
F7 C6 F9 108.0(18) . . ?
F7 C6 C5 112.2(17) . . ?
F8 C6 F9 107.9(17) . . ?
F8 C6 C5 111.2(18) . . ?
F9 C6 C5 107.2(17) . . ?
O7 C7 C8 116.8(17) . . ?
O8 C7 O7 117.8(15) . . ?
O8 C7 C8 125.4(18) . . ?
F10A C8 F12A 107(3) . . ?
F10 C8 F11 101(2) . . ?
F11A C8 F10A 110(3) . . ?
F11A C8 F12A 96(3) . . ?
F12 C8 F10 107(2) . . ?
F12 C8 F11 101(2) . . ?
F12 C8 C7 115(2) . . ?
C7 C8 F10A 115(2) . . ?
C7 C8 F10 117(2) . . ?
C7 C8 F11 114(2) . . ?
C7 C8 F11A 114(2) . . ?
C7 C8 F12A 113(2) . . ?
O9 C9 C0 111.2(17) . . ?
O9 C9 C10 111.7(16) . . ?
O10 C9 O9 129(2) . . ?
O10 C9 C0 118.3(17) . . ?
O10 C9 C10 118.6(16) . . ?
F13 C10 F14 108.8(11) . . ?
F13 C10 F15 109.9(11) . . ?
F13 C10 C9 109.4(15) . . ?
F14 C10 F15 108.6(11) . . ?
F14 C10 C9 109.7(15) . . ?
F15 C10 C9 110.6(14) . . ?

loop_
_geom_bond_atom_site_label_1
_geom_bond_atom_site_label_2
_geom_bond_distance
_geom_bond_site_symmetry_2
_geom_bond_publ_flag
Fe1 F16 1.911(10) . ?
Fe1 F16 1.911(10) 2_665 ?
Fe1 O6 2.011(14) 2_665 ?
Fe1 O6 2.011(14) . ?
Fe1 O10 1.991(13) 2_665 ?
Fe1 O10 1.991(13) . ?
Fe2 F16 1.942(10) . ?
Fe2 O1 1.966(15) . ?
Fe2 O4 1.986(15) . ?
Fe2 O5 2.000(13) . ?
Fe2 O8 1.960(13) . ?
Fe2 O9 1.998(15) . ?
Fe3 O2 1.981(14) 2_666 ?
Fe3 O2 1.981(14) . ?
Fe3 O3 1.993(15) . ?
Fe3 O3 1.993(15) 2_666 ?
Fe3 O7 1.976(14) 2_666 ?
Fe3 O7 1.976(14) . ?
F1 C2 1.37(3) . ?
F2 C2 1.31(3) . ?
F3 C2 1.31(3) . ?
F4 C4 1.33(3) . ?
F5 C4 1.34(3) . ?
F6 C4 1.32(3) . ?
F7 C6 1.30(2) . ?
F8 C6 1.33(2) . ?
F9 C6 1.33(2) . ?
F10A C8 1.39(4) . ?
F10 C8 1.37(3) . ?
F11 C8 1.39(3) . ?
F11A C8 1.35(4) . ?
F12A C8 1.39(4) . ?
F12 C8 1.30(3) . ?
F13A C0 1.337(9) . ?
F13 C10 1.337(9) . ?
F14A C0 1.337(9) . ?
F14 C10 1.337(9) . ?
F15A C0 1.337(9) . ?
F15 C10 1.337(9) . ?
O1 C1 1.24(2) . ?
O2 C1 1.25(2) . ?
O3 C3 1.23(2) . ?
O4 C3 1.30(2) . ?
O5 C5 1.25(2) . ?
O6 C5 1.23(2) . ?
O7 C7 1.293(14) . ?
O8 C7 1.285(14) . ?
O9 C9 1.27(2) . ?
O10 C9 1.20(2) . ?
C0 C9 1.58(3) . ?
C1 C2 1.51(3) . ?
C3 C4 1.45(3) . ?
C5 C6 1.55(3) . ?
C7 C8 1.332(16) . ?
C9 C10 1.58(3) . ?

loop_
_exptl_oxdiff_crystal_face_indexfrac_h
_exptl_oxdiff_crystal_face_indexfrac_k
_exptl_oxdiff_crystal_face_indexfrac_l
_exptl_oxdiff_crystal_face_x
_exptl_oxdiff_crystal_face_y
_exptl_oxdiff_crystal_face_z
0.0000 3.0000 -9.0000 0.2391 0.3846 -0.8839
-0.0000 -3.0000 9.0000 -0.2391 -0.3846 0.8839
-0.0000 -5.0000 0.0000 0.8029 -0.3338 0.3708
0.0000 5.0000 -0.0000 -0.8029 0.3338 -0.3708
5.0000 -1.0000 0.0000 0.2752 0.7362 0.4847
-5.0000 1.0000 -0.0000 -0.2752 -0.7362 -0.4847
